data_7032894
loop_
_publ_author_name
'Gupta, Vivek'
'Karthik, Vedhagiri'
'Anantharaman, Ganapathi'

_publ_section_title
;
 Cyclic six-membered palladium complexes derived from palladium mediated
 C-N coupling of organonitrile and formamidine.
;
_journal_issue 2
_journal_name_full 'Dalton transactions (Cambridge, England : 2003)'
_journal_page_first 758
_journal_page_last 766
_journal_paper_doi 10.1039/c4dt02721c
_journal_volume 44
_journal_year 2015
_chemical_formula_moiety 'C27 H39 Cl2 N3 Pd'
_chemical_formula_sum 'C27 H39 Cl2 N3 Pd'
_chemical_formula_weight 582.91
_chemical_name_systematic
; 
 ? 
;
_space_group_IT_number 2
_symmetry_cell_setting triclinic
_symmetry_space_group_name_Hall '-P 1'
_symmetry_space_group_name_H-M 'P -1'
_atom_sites_solution_hydrogens geom
_atom_sites_solution_primary direct
_atom_sites_solution_secondary difmap
_audit_creation_method SHELXL-97
_cell_angle_alpha 68.8130(10)
_cell_angle_beta 68.1580(10)
_cell_angle_gamma 75.069(2)
_cell_formula_units_Z 2
_cell_length_a 10.4915(7)
_cell_length_b 12.1600(8)
_cell_length_c 13.8790(9)
_cell_measurement_reflns_used 5405
_cell_measurement_temperature 273(2)
_cell_measurement_theta_max 28.22
_cell_measurement_theta_min 2.34
_cell_volume 1516.83(17)
_computing_cell_refinement 'Bruker SMART'
_computing_data_collection 'Bruker SMART'
_computing_data_reduction 'Bruker SAINT'
_computing_molecular_graphics 'ORTEP 3'
_computing_structure_refinement 'SHELXL-97 (Sheldrick, 1997)'
_computing_structure_solution 'SHELXS-97 (Sheldrick, 1990)'
_diffrn_ambient_temperature 273(2)
_diffrn_measured_fraction_theta_full 0.995
_diffrn_measured_fraction_theta_max 0.995
_diffrn_measurement_device_type 'CCD area detector'
_diffrn_measurement_method 'phi and omega scans'
_diffrn_radiation_monochromator graphite
_diffrn_radiation_source 'fine-focus sealed tube'
_diffrn_radiation_type MoK\a
_diffrn_radiation_wavelength 0.71073
_diffrn_reflns_av_R_equivalents 0.0279
_diffrn_reflns_av_sigmaI/netI 0.0473
_diffrn_reflns_limit_h_max 12
_diffrn_reflns_limit_h_min -12
_diffrn_reflns_limit_k_max 14
_diffrn_reflns_limit_k_min -9
_diffrn_reflns_limit_l_max 16
_diffrn_reflns_limit_l_min -15
_diffrn_reflns_number 10658
_diffrn_reflns_theta_full 25.50
_diffrn_reflns_theta_max 25.50
_diffrn_reflns_theta_min 2.06
_exptl_absorpt_coefficient_mu 0.806
_exptl_absorpt_correction_type none
_exptl_crystal_colour Yellow
_exptl_crystal_density_diffrn 1.276
_exptl_crystal_density_method 'not measured'
_exptl_crystal_description Block
_exptl_crystal_F_000 604
_exptl_crystal_size_max 0.21
_exptl_crystal_size_mid 0.16
_exptl_crystal_size_min 0.14
_platon_squeeze_details
;
;
_refine_diff_density_max 1.547
_refine_diff_density_min -0.385
_refine_diff_density_rms 0.091
_refine_ls_extinction_method none
_refine_ls_goodness_of_fit_ref 1.045
_refine_ls_hydrogen_treatment constr
_refine_ls_matrix_type full
_refine_ls_number_parameters 307
_refine_ls_number_reflns 5622
_refine_ls_number_restraints 0
_refine_ls_restrained_S_all 1.045
_refine_ls_R_factor_all 0.0451
_refine_ls_R_factor_gt 0.0342
_refine_ls_shift/su_max 0.001
_refine_ls_shift/su_mean 0.000
_refine_ls_structure_factor_coef Fsqd
_refine_ls_weighting_details 'calc w=1/[\s^2^(Fo^2^)+(0.0469P)^2^+0.0000P] where P=(Fo^2^+2Fc^2^)/3'
_refine_ls_weighting_scheme calc
_refine_ls_wR_factor_gt 0.0814
_refine_ls_wR_factor_ref 0.0845
_reflns_number_gt 4707
_reflns_number_total 5622
_reflns_threshold_expression >2sigma(I)
_cod_data_source_file c4dt02721c2.cif
_cod_data_source_block Compound-2
_cod_depositor_comments
;
The following automatic conversions were performed:

'_symmetry_cell_setting' value 'Triclinic' changed to 'triclinic'
according to
/usr/data/users/saulius/crontab/automatic-downloads/rss-feeds/RSC/lib/dictionaries/cif_core.dic
dictionary named 'cif_core.dic' version 2.4.2 from 2011-04-26.

Automatic conversion script
Id: cif_fix_values 2827 2014-09-09 07:05:25Z andrius 

 Adding full bibliography for 7032893--7032900.cif.
;
_cod_original_sg_symbol_H-M P-1
_cod_database_code 7032894

loop_
_symmetry_equiv_pos_as_xyz
'x, y, z'
'-x, -y, -z'

loop_
_atom_site_label
_atom_site_type_symbol
_atom_site_fract_x
_atom_site_fract_y
_atom_site_fract_z
_atom_site_U_iso_or_equiv
_atom_site_adp_type
_atom_site_occupancy
_atom_site_symmetry_multiplicity
_atom_site_calc_flag
_atom_site_refinement_flags
C1 C 0.8518(3) 0.4715(3) 0.2724(2) 0.0118(6) Uani 1 1 d .
H1 H 0.9145 0.4452 0.2145 0.014 Uiso 1 1 calc R
C2 C 0.8968(3) 0.2721(3) 0.3642(2) 0.0124(6) Uani 1 1 d .
C3 C 0.8216(3) 0.1906(3) 0.3673(2) 0.0124(6) Uani 1 1 d .
C4 C 0.8895(3) 0.0759(3) 0.3693(2) 0.0154(6) Uani 1 1 d .
H4 H 0.8421 0.0199 0.3711 0.018 Uiso 1 1 calc R
C5 C 1.0258(3) 0.0434(3) 0.3685(2) 0.0181(7) Uani 1 1 d .
H5 H 1.0695 -0.0339 0.3702 0.022 Uiso 1 1 calc R
C6 C 1.0970(3) 0.1260(3) 0.3652(2) 0.0177(7) Uani 1 1 d .
H6 H 1.1892 0.1036 0.3639 0.021 Uiso 1 1 calc R
C7 C 1.0347(3) 0.2423(3) 0.3636(2) 0.0145(6) Uani 1 1 d .
C8 C 0.6730(3) 0.2240(3) 0.3662(3) 0.0186(7) Uani 1 1 d .
H8 H 0.6382 0.3017 0.3799 0.022 Uiso 1 1 calc R
C9 C 0.5793(4) 0.1365(3) 0.4537(3) 0.0311(8) Uani 1 1 d .
H9A H 0.6047 0.0617 0.4381 0.047 Uiso 1 1 calc R
H9B H 0.4847 0.1672 0.4558 0.047 Uiso 1 1 calc R
H9C H 0.5892 0.1251 0.5229 0.047 Uiso 1 1 calc R
C10 C 0.6659(4) 0.2381(4) 0.2548(3) 0.0374(10) Uani 1 1 d .
H10A H 0.7280 0.2920 0.2001 0.056 Uiso 1 1 calc R
H10B H 0.5729 0.2694 0.2524 0.056 Uiso 1 1 calc R
H10C H 0.6923 0.1620 0.2416 0.056 Uiso 1 1 calc R
C11 C 1.1144(3) 0.3290(3) 0.3655(3) 0.0223(7) Uani 1 1 d .
H11 H 1.0714 0.4098 0.3351 0.027 Uiso 1 1 calc R
C12 C 1.2659(3) 0.3168(3) 0.2979(3) 0.0271(8) Uani 1 1 d .
H12A H 1.3134 0.2421 0.3312 0.041 Uiso 1 1 calc R
H12B H 1.3073 0.3809 0.2937 0.041 Uiso 1 1 calc R
H12C H 1.2730 0.3198 0.2261 0.041 Uiso 1 1 calc R
C13 C 1.1025(4) 0.3154(4) 0.4824(3) 0.0444(11) Uani 1 1 d .
H13A H 1.0064 0.3221 0.5250 0.067 Uiso 1 1 calc R
H13B H 1.1441 0.3768 0.4828 0.067 Uiso 1 1 calc R
H13C H 1.1494 0.2388 0.5126 0.067 Uiso 1 1 calc R
C14 C 0.8586(3) 0.6614(3) 0.1353(2) 0.0141(6) Uani 1 1 d .
C15 C 0.8116(3) 0.6578(3) 0.0542(2) 0.0149(6) Uani 1 1 d .
C16 C 0.8674(3) 0.7303(3) -0.0503(2) 0.0203(7) Uani 1 1 d .
H16 H 0.8385 0.7306 -0.1062 0.024 Uiso 1 1 calc R
C17 C 0.9640(3) 0.8016(3) -0.0733(3) 0.0230(7) Uani 1 1 d .
H17 H 0.9989 0.8500 -0.1438 0.028 Uiso 1 1 calc R
C18 C 1.0089(3) 0.8012(3) 0.0083(2) 0.0209(7) Uani 1 1 d .
H18 H 1.0756 0.8485 -0.0083 0.025 Uiso 1 1 calc R
C19 C 0.9571(3) 0.7317(3) 0.1148(2) 0.0152(6) Uani 1 1 d .
C20 C 0.7048(3) 0.5806(3) 0.0765(2) 0.0183(7) Uani 1 1 d .
H20 H 0.6797 0.5351 0.1537 0.022 Uiso 1 1 calc R
C21 C 0.7681(4) 0.4919(3) 0.0095(3) 0.0279(8) Uani 1 1 d .
H21A H 0.7930 0.5350 -0.0665 0.042 Uiso 1 1 calc R
H21B H 0.7015 0.4413 0.0260 0.042 Uiso 1 1 calc R
H21C H 0.8494 0.4443 0.0272 0.042 Uiso 1 1 calc R
C22 C 0.5733(3) 0.6555(3) 0.0518(3) 0.0274(8) Uani 1 1 d .
H22A H 0.5365 0.7119 0.0926 0.041 Uiso 1 1 calc R
H22B H 0.5058 0.6044 0.0717 0.041 Uiso 1 1 calc R
H22C H 0.5949 0.6973 -0.0244 0.041 Uiso 1 1 calc R
C23 C 1.0118(3) 0.7328(3) 0.2018(3) 0.0195(7) Uani 1 1 d .
H23 H 0.9568 0.6857 0.2722 0.023 Uiso 1 1 calc R
C24 C 1.1630(3) 0.6758(3) 0.1835(3) 0.0253(8) Uani 1 1 d .
H24A H 1.1716 0.5951 0.1840 0.038 Uiso 1 1 calc R
H24B H 1.1937 0.6764 0.2404 0.038 Uiso 1 1 calc R
H24C H 1.2190 0.7200 0.1146 0.038 Uiso 1 1 calc R
C25 C 0.9957(4) 0.8595(3) 0.2077(3) 0.0308(8) Uani 1 1 d .
H25A H 1.0508 0.9069 0.1403 0.046 Uiso 1 1 calc R
H25B H 1.0262 0.8564 0.2659 0.046 Uiso 1 1 calc R
H25C H 0.9000 0.8944 0.2206 0.046 Uiso 1 1 calc R
C26 C 0.6983(3) 0.6469(3) 0.3193(2) 0.0128(6) Uani 1 1 d .
C27 C 0.6343(3) 0.7696(3) 0.2729(2) 0.0192(7) Uani 1 1 d .
H27A H 0.5624 0.7968 0.3300 0.029 Uiso 1 1 calc R
H27B H 0.5954 0.7697 0.2203 0.029 Uiso 1 1 calc R
H27C H 0.7038 0.8218 0.2384 0.029 Uiso 1 1 calc R
Cl1 Cl 0.56288(8) 0.48175(7) 0.65770(6) 0.01710(17) Uani 1 1 d .
Cl2 Cl 0.73620(8) 0.23397(7) 0.61162(6) 0.02016(18) Uani 1 1 d .
N1 N 0.8257(2) 0.3915(2) 0.36542(18) 0.0091(5) Uani 1 1 d .
N2 N 0.7995(2) 0.5901(2) 0.24715(19) 0.0117(5) Uani 1 1 d .
N3 N 0.6615(2) 0.5933(2) 0.42083(19) 0.0137(5) Uani 1 1 d .
H3 H 0.6081 0.6385 0.4598 0.016 Uiso 1 1 calc R
Pd1 Pd 0.70323(2) 0.426698(19) 0.506036(18) 0.01120(8) Uani 1 1 d .

loop_
_atom_site_aniso_label
_atom_site_aniso_U_11
_atom_site_aniso_U_22
_atom_site_aniso_U_33
_atom_site_aniso_U_23
_atom_site_aniso_U_13
_atom_site_aniso_U_12
C1 0.0096(15) 0.0141(15) 0.0142(15) -0.0079(13) -0.0037(12) -0.0004(12)
C2 0.0163(16) 0.0113(15) 0.0061(14) -0.0026(12) -0.0020(12) 0.0016(12)
C3 0.0147(15) 0.0122(15) 0.0060(14) -0.0002(12) -0.0007(12) -0.0022(12)
C4 0.0237(17) 0.0117(15) 0.0120(15) -0.0041(13) -0.0067(13) -0.0020(13)
C5 0.0234(17) 0.0129(15) 0.0128(16) -0.0051(13) -0.0051(13) 0.0070(13)
C6 0.0131(16) 0.0227(17) 0.0134(15) -0.0064(14) -0.0050(13) 0.0066(13)
C7 0.0169(16) 0.0177(16) 0.0062(14) -0.0013(12) -0.0035(12) -0.0017(13)
C8 0.0137(16) 0.0173(16) 0.0247(17) -0.0084(14) -0.0039(13) -0.0019(13)
C9 0.0229(19) 0.037(2) 0.030(2) -0.0076(18) -0.0035(16) -0.0097(17)
C10 0.0172(19) 0.062(3) 0.029(2) -0.007(2) -0.0111(16) -0.0019(18)
C11 0.0188(17) 0.0214(17) 0.0279(19) -0.0072(15) -0.0107(15) 0.0001(14)
C12 0.0221(19) 0.036(2) 0.0245(19) -0.0093(17) -0.0045(15) -0.0105(16)
C13 0.033(2) 0.081(3) 0.037(2) -0.039(2) 0.0033(18) -0.029(2)
C14 0.0162(16) 0.0100(14) 0.0090(14) -0.0006(12) -0.0016(12) 0.0029(12)
C15 0.0146(16) 0.0132(15) 0.0125(15) -0.0041(13) -0.0041(12) 0.0059(12)
C16 0.0199(17) 0.0233(17) 0.0128(16) -0.0050(14) -0.0073(13) 0.0080(14)
C17 0.0267(19) 0.0172(17) 0.0128(16) 0.0006(14) -0.0008(14) 0.0015(14)
C18 0.0212(18) 0.0181(17) 0.0193(17) -0.0052(14) -0.0008(14) -0.0045(14)
C19 0.0188(16) 0.0088(14) 0.0135(15) -0.0038(12) -0.0027(13) 0.0025(12)
C20 0.0202(17) 0.0204(17) 0.0122(15) -0.0030(13) -0.0059(13) -0.0009(14)
C21 0.035(2) 0.0256(19) 0.0252(19) -0.0123(16) -0.0085(16) -0.0020(16)
C22 0.0217(18) 0.034(2) 0.0242(18) -0.0061(16) -0.0101(15) -0.0003(16)
C23 0.0253(18) 0.0171(16) 0.0160(16) -0.0059(14) -0.0027(14) -0.0070(14)
C24 0.0288(19) 0.0227(18) 0.0306(19) -0.0140(16) -0.0142(16) 0.0028(15)
C25 0.038(2) 0.0261(19) 0.036(2) -0.0194(17) -0.0123(17) -0.0023(17)
C26 0.0087(15) 0.0146(15) 0.0147(16) -0.0063(13) -0.0027(12) 0.0004(12)
C27 0.0217(17) 0.0130(15) 0.0165(16) -0.0050(13) -0.0023(13) 0.0035(13)
Cl1 0.0180(4) 0.0190(4) 0.0122(4) -0.0066(3) -0.0020(3) -0.0003(3)
Cl2 0.0234(4) 0.0155(4) 0.0146(4) -0.0022(3) -0.0039(3) 0.0022(3)
N1 0.0084(12) 0.0085(12) 0.0093(12) -0.0019(10) -0.0027(10) -0.0006(10)
N2 0.0129(13) 0.0104(12) 0.0111(12) -0.0040(10) -0.0032(10) 0.0001(10)
N3 0.0154(14) 0.0111(12) 0.0141(13) -0.0068(11) -0.0037(11) 0.0021(10)
Pd1 0.01242(13) 0.01038(13) 0.00927(13) -0.00328(9) -0.00283(9) 0.00065(9)

loop_
_atom_type_symbol
_atom_type_description
_atom_type_scat_dispersion_real
_atom_type_scat_dispersion_imag
_atom_type_scat_source
C C 0.0033 0.0016 'International Tables Vol C Tables 4.2.6.8 and 6.1.1.4'
H H 0.0000 0.0000 'International Tables Vol C Tables 4.2.6.8 and 6.1.1.4'
N N 0.0061 0.0033 'International Tables Vol C Tables 4.2.6.8 and 6.1.1.4'
Cl Cl 0.1484 0.1585 'International Tables Vol C Tables 4.2.6.8 and 6.1.1.4'
Pd Pd -0.9988 1.0072 'International Tables Vol C Tables 4.2.6.8 and 6.1.1.4'

loop_
_geom_angle_atom_site_label_1
_geom_angle_atom_site_label_2
_geom_angle_atom_site_label_3
_geom_angle
N1 C1 N2 128.7(3)
N1 C1 H1 115.6
N2 C1 H1 115.6
C7 C2 C3 122.8(3)
C7 C2 N1 119.2(3)
C3 C2 N1 118.0(2)
C4 C3 C2 117.5(3)
C4 C3 C8 120.1(3)
C2 C3 C8 122.4(3)
C5 C4 C3 121.3(3)
C5 C4 H4 119.3
C3 C4 H4 119.3
C6 C5 C4 119.7(3)
C6 C5 H5 120.1
C4 C5 H5 120.1
C5 C6 C7 121.8(3)
C5 C6 H6 119.1
C7 C6 H6 119.1
C6 C7 C2 116.9(3)
C6 C7 C11 120.2(3)
C2 C7 C11 122.8(3)
C3 C8 C9 112.9(3)
C3 C8 C10 110.4(3)
C9 C8 C10 110.6(3)
C3 C8 H8 107.6
C9 C8 H8 107.6
C10 C8 H8 107.6
C8 C9 H9A 109.5
C8 C9 H9B 109.5
H9A C9 H9B 109.5
C8 C9 H9C 109.5
H9A C9 H9C 109.5
H9B C9 H9C 109.5
C8 C10 H10A 109.5
C8 C10 H10B 109.5
H10A C10 H10B 109.5
C8 C10 H10C 109.5
H10A C10 H10C 109.5
H10B C10 H10C 109.5
C12 C11 C7 113.4(3)
C12 C11 C13 109.8(3)
C7 C11 C13 110.5(3)
C12 C11 H11 107.6
C7 C11 H11 107.6
C13 C11 H11 107.6
C11 C12 H12A 109.5
C11 C12 H12B 109.5
H12A C12 H12B 109.5
C11 C12 H12C 109.5
H12A C12 H12C 109.5
H12B C12 H12C 109.5
C11 C13 H13A 109.5
C11 C13 H13B 109.5
H13A C13 H13B 109.5
C11 C13 H13C 109.5
H13A C13 H13C 109.5
H13B C13 H13C 109.5
C19 C14 C15 123.2(3)
C19 C14 N2 118.2(2)
C15 C14 N2 118.6(3)
C16 C15 C14 116.5(3)
C16 C15 C20 120.3(3)
C14 C15 C20 123.2(3)
C17 C16 C15 121.8(3)
C17 C16 H16 119.1
C15 C16 H16 119.1
C16 C17 C18 119.8(3)
C16 C17 H17 120.1
C18 C17 H17 120.1
C17 C18 C19 121.6(3)
C17 C18 H18 119.2
C19 C18 H18 119.2
C18 C19 C14 117.1(3)
C18 C19 C23 119.6(3)
C14 C19 C23 123.3(3)
C15 C20 C22 111.7(3)
C15 C20 C21 109.7(3)
C22 C20 C21 110.5(3)
C15 C20 H20 108.3
C22 C20 H20 108.3
C21 C20 H20 108.3
C20 C21 H21A 109.5
C20 C21 H21B 109.5
H21A C21 H21B 109.5
C20 C21 H21C 109.5
H21A C21 H21C 109.5
H21B C21 H21C 109.5
C20 C22 H22A 109.5
C20 C22 H22B 109.5
H22A C22 H22B 109.5
C20 C22 H22C 109.5
H22A C22 H22C 109.5
H22B C22 H22C 109.5
C19 C23 C24 111.5(2)
C19 C23 C25 111.7(3)
C24 C23 C25 109.8(3)
C19 C23 H23 107.9
C24 C23 H23 107.9
C25 C23 H23 107.9
C23 C24 H24A 109.5
C23 C24 H24B 109.5
H24A C24 H24B 109.5
C23 C24 H24C 109.5
H24A C24 H24C 109.5
H24B C24 H24C 109.5
C23 C25 H25A 109.5
C23 C25 H25B 109.5
H25A C25 H25B 109.5
C23 C25 H25C 109.5
H25A C25 H25C 109.5
H25B C25 H25C 109.5
N3 C26 N2 120.3(3)
N3 C26 C27 122.1(3)
N2 C26 C27 117.5(3)
C26 C27 H27A 109.5
C26 C27 H27B 109.5
H27A C27 H27B 109.5
C26 C27 H27C 109.5
H27A C27 H27C 109.5
H27B C27 H27C 109.5
C1 N1 C2 115.0(2)
C1 N1 Pd1 123.7(2)
C2 N1 Pd1 121.23(17)
C1 N2 C26 125.4(2)
C1 N2 C14 116.1(2)
C26 N2 C14 118.5(2)
C26 N3 Pd1 132.5(2)
C26 N3 H3 113.8
Pd1 N3 H3 113.8
N3 Pd1 N1 88.51(9)
N3 Pd1 Cl2 176.15(7)
N1 Pd1 Cl2 94.34(7)
N3 Pd1 Cl1 87.12(7)
N1 Pd1 Cl1 175.59(7)
Cl2 Pd1 Cl1 90.05(3)

loop_
_geom_bond_atom_site_label_1
_geom_bond_atom_site_label_2
_geom_bond_distance
C1 N1 1.286(4)
C1 N2 1.369(4)
C1 H1 0.9300
C2 C7 1.395(4)
C2 C3 1.398(4)
C2 N1 1.454(3)
C3 C4 1.388(4)
C3 C8 1.511(4)
C4 C5 1.379(4)
C4 H4 0.9300
C5 C6 1.377(4)
C5 H5 0.9300
C6 C7 1.393(4)
C6 H6 0.9300
C7 C11 1.517(4)
C8 C9 1.513(4)
C8 C10 1.521(4)
C8 H8 0.9800
C9 H9A 0.9600
C9 H9B 0.9600
C9 H9C 0.9600
C10 H10A 0.9600
C10 H10B 0.9600
C10 H10C 0.9600
C11 C12 1.516(4)
C11 C13 1.530(5)
C11 H11 0.9800
C12 H12A 0.9600
C12 H12B 0.9600
C12 H12C 0.9600
C13 H13A 0.9600
C13 H13B 0.9600
C13 H13C 0.9600
C14 C19 1.392(4)
C14 C15 1.405(4)
C14 N2 1.461(4)
C15 C16 1.391(4)
C15 C20 1.518(4)
C16 C17 1.376(4)
C16 H16 0.9300
C17 C18 1.377(4)
C17 H17 0.9300
C18 C19 1.389(4)
C18 H18 0.9300
C19 C23 1.524(4)
C20 C22 1.526(4)
C20 C21 1.538(4)
C20 H20 0.9800
C21 H21A 0.9600
C21 H21B 0.9600
C21 H21C 0.9600
C22 H22A 0.9600
C22 H22B 0.9600
C22 H22C 0.9600
C23 C24 1.525(4)
C23 C25 1.534(4)
C23 H23 0.9800
C24 H24A 0.9600
C24 H24B 0.9600
C24 H24C 0.9600
C25 H25A 0.9600
C25 H25B 0.9600
C25 H25C 0.9600
C26 N3 1.273(4)
C26 N2 1.392(4)
C26 C27 1.484(4)
C27 H27A 0.9600
C27 H27B 0.9600
C27 H27C 0.9600
Cl1 Pd1 2.2916(7)
Cl2 Pd1 2.2883(8)
N1 Pd1 2.024(2)
N3 Pd1 1.972(2)
N3 H3 0.8600

loop_
_geom_torsion_atom_site_label_1
_geom_torsion_atom_site_label_2
_geom_torsion_atom_site_label_3
_geom_torsion_atom_site_label_4
_geom_torsion
C7 C2 C3 C4 -0.3(4)
N1 C2 C3 C4 -178.2(2)
C7 C2 C3 C8 -179.1(3)
N1 C2 C3 C8 3.1(4)
C2 C3 C4 C5 0.2(4)
C8 C3 C4 C5 178.9(3)
C3 C4 C5 C6 -0.3(4)
C4 C5 C6 C7 0.7(4)
C5 C6 C7 C2 -0.8(4)
C5 C6 C7 C11 177.1(3)
C3 C2 C7 C6 0.6(4)
N1 C2 C7 C6 178.5(2)
C3 C2 C7 C11 -177.2(3)
N1 C2 C7 C11 0.7(4)
C4 C3 C8 C9 50.1(4)
C2 C3 C8 C9 -131.2(3)
C4 C3 C8 C10 -74.3(4)
C2 C3 C8 C10 104.4(3)
C6 C7 C11 C12 38.5(4)
C2 C7 C11 C12 -143.7(3)
C6 C7 C11 C13 -85.2(4)
C2 C7 C11 C13 92.5(4)
C19 C14 C15 C16 -0.8(4)
N2 C14 C15 C16 177.8(3)
C19 C14 C15 C20 179.7(3)
N2 C14 C15 C20 -1.7(4)
C14 C15 C16 C17 0.2(4)
C20 C15 C16 C17 179.8(3)
C15 C16 C17 C18 0.7(5)
C16 C17 C18 C19 -1.2(5)
C17 C18 C19 C14 0.7(4)
C17 C18 C19 C23 179.0(3)
C15 C14 C19 C18 0.4(4)
N2 C14 C19 C18 -178.3(3)
C15 C14 C19 C23 -177.9(3)
N2 C14 C19 C23 3.4(4)
C16 C15 C20 C22 -62.1(4)
C14 C15 C20 C22 117.4(3)
C16 C15 C20 C21 60.8(4)
C14 C15 C20 C21 -119.7(3)
C18 C19 C23 C24 -67.6(4)
C14 C19 C23 C24 110.7(3)
C18 C19 C23 C25 55.8(4)
C14 C19 C23 C25 -126.0(3)
N2 C1 N1 C2 178.7(3)
N2 C1 N1 Pd1 -4.2(4)
C7 C2 N1 C1 80.7(3)
C3 C2 N1 C1 -101.4(3)
C7 C2 N1 Pd1 -96.5(3)
C3 C2 N1 Pd1 81.4(3)
N1 C1 N2 C26 -4.1(5)
N1 C1 N2 C14 174.5(3)
N3 C26 N2 C1 10.8(4)
C27 C26 N2 C1 -167.9(3)
N3 C26 N2 C14 -167.8(3)
C27 C26 N2 C14 13.5(4)
C19 C14 N2 C1 -101.5(3)
C15 C14 N2 C1 79.8(3)
C19 C14 N2 C26 77.2(3)
C15 C14 N2 C26 -101.4(3)
N2 C26 N3 Pd1 -8.9(4)
C27 C26 N3 Pd1 169.7(2)
C26 N3 Pd1 N1 1.8(3)
C26 N3 Pd1 Cl2 -136.0(9)
C26 N3 Pd1 Cl1 -178.8(3)
C1 N1 Pd1 N3 4.7(2)
C2 N1 Pd1 N3 -178.4(2)
C1 N1 Pd1 Cl2 -177.9(2)
C2 N1 Pd1 Cl2 -1.0(2)
C1 N1 Pd1 Cl1 -2.9(10)
C2 N1 Pd1 Cl1 174.0(7)

loop_
_platon_squeeze_void_nr
_platon_squeeze_void_average_x
_platon_squeeze_void_average_y
_platon_squeeze_void_average_z
_platon_squeeze_void_volume
_platon_squeeze_void_count_electrons
_platon_squeeze_void_content
1 0.500 0.000 1.000 222 49 ' '
